data_1564985
loop_
_publ_author_name
'Lozan, Vasile'
'Makhloufi, Gamall'
'Druta, Vadim'
'Bourosh, Paulina'
'Kravtsov, Victor Ch.'
'Marangoci, Narcisa'
'Heering, Christian'
'Janiak, Christoph'

_publ_section_title
;
 Synthesis and structure of zinc(II) and cobalt(II) coordination polymers
 involving the elongated 2&#x2032;,3&#x2032;,5&#x2032;,6&#x2032;
 tetramethylterphenyl-4, 4&#x2033;-dicarboxylate ligand
;
_journal_name_full 'Inorganica Chimica Acta'
_journal_page_first 119500
_journal_paper_doi 10.1016/j.ica.2020.119500
_journal_volume 506
_journal_year 2020
_chemical_formula_moiety '2(C33 H27 N2 O4 Zn), 2(C5 H11 N O)'
_chemical_formula_sum 'C76 H76 N6 O10 Zn2'
_chemical_formula_weight 1364.16
_space_group_crystal_system monoclinic
_space_group_IT_number 15
_space_group_name_Hall '-C 2yc'
_space_group_name_H-M_alt 'C 1 2/c 1'
_atom_sites_solution_hydrogens mixed
_audit_creation_method SHELXL-2014/7
_cell_angle_alpha 90
_cell_angle_beta 123.068(10)
_cell_angle_gamma 90
_cell_formula_units_Z 4
_cell_length_a 22.4457(14)
_cell_length_b 19.4713(5)
_cell_length_c 19.1226(14)
_cell_measurement_reflns_used 4626
_cell_measurement_temperature 293(2)
_cell_measurement_theta_max 29.1191
_cell_measurement_theta_min 2.9529
_cell_volume 7003.8(11)
_computing_structure_refinement 'SHELXL-2014/7 (Sheldrick, 2014)'
_diffrn_ambient_temperature 293(2)
_diffrn_detector_area_resol_mean 15.9914
_diffrn_measured_fraction_theta_full 0.993
_diffrn_measured_fraction_theta_max 0.993
_diffrn_measurement_device_type 'Xcalibur, Eos'
_diffrn_measurement_method '\w scans'
_diffrn_radiation_type MoK\a
_diffrn_radiation_wavelength 0.71073
_diffrn_reflns_av_R_equivalents 0.0282
_diffrn_reflns_av_unetI/netI 0.0499
_diffrn_reflns_Laue_measured_fraction_full 0.993
_diffrn_reflns_Laue_measured_fraction_max 0.993
_diffrn_reflns_limit_h_max 27
_diffrn_reflns_limit_h_min -17
_diffrn_reflns_limit_k_max 23
_diffrn_reflns_limit_k_min -23
_diffrn_reflns_limit_l_max 23
_diffrn_reflns_limit_l_min -23
_diffrn_reflns_number 12252
_diffrn_reflns_point_group_measured_fraction_full 0.993
_diffrn_reflns_point_group_measured_fraction_max 0.993
_diffrn_reflns_theta_full 25.242
_diffrn_reflns_theta_max 25.997
_diffrn_reflns_theta_min 2.959
_diffrn_source 'Enhance (Mo) X-ray Source'
_exptl_absorpt_coefficient_mu 0.747
_exptl_absorpt_correction_T_max 1.00000
_exptl_absorpt_correction_T_min 0.92110
_exptl_absorpt_correction_type multi-scan
_exptl_absorpt_process_details CrysAlis
_exptl_crystal_colour colorless
_exptl_crystal_density_diffrn 1.294
_exptl_crystal_description prism
_exptl_crystal_F_000 2856
_exptl_crystal_size_max 0.30
_exptl_crystal_size_mid 0.20
_exptl_crystal_size_min 0.20
_refine_diff_density_max 0.377
_refine_diff_density_min -0.367
_refine_diff_density_rms 0.059
_refine_ls_extinction_coef .
_refine_ls_extinction_method none
_refine_ls_goodness_of_fit_ref 1.007
_refine_ls_hydrogen_treatment constr
_refine_ls_matrix_type full
_refine_ls_number_parameters 432
_refine_ls_number_reflns 6833
_refine_ls_number_restraints 48
_refine_ls_restrained_S_all 1.010
_refine_ls_R_factor_all 0.0656
_refine_ls_R_factor_gt 0.0440
_refine_ls_shift/su_max 0.030
_refine_ls_shift/su_mean 0.001
_refine_ls_structure_factor_coef Fsqd
_refine_ls_weighting_details 'w=1/[\s^2^(Fo^2^)+(0.0565P)^2^+8.2271P] where P=(Fo^2^+2Fc^2^)/3'
_refine_ls_weighting_scheme calc
_refine_ls_wR_factor_gt 0.1097
_refine_ls_wR_factor_ref 0.1239
_reflns_Friedel_coverage 0.000
_reflns_Friedel_fraction_full .
_reflns_Friedel_fraction_max .
_reflns_number_gt 5175
_reflns_number_total 6833
_reflns_threshold_expression 'I > 2\s(I)'
_cod_data_source_file comp5_V_2435_Druta.cif
_cod_data_source_block V_2435_Druta
_cod_original_cell_volume 7003.8(10)
_cod_original_sg_symbol_H-M 'C 2/c'
_cod_database_code 1564985
_shelx_shelxl_version_number 2014/7
_shelx_space_group_comment
;
The symmetry employed for this shelxl refinement is uniquely defined
by the following loop, which should always be used as a source of
symmetry information in preference to the above space-group names.
They are only intended as comments.
;
_shelx_estimated_absorpt_t_min 0.796
_shelx_estimated_absorpt_t_max 0.877

loop_
_space_group_symop_operation_xyz
'x, y, z'
'-x, y, -z+1/2'
'x+1/2, y+1/2, z'
'-x+1/2, y+1/2, -z+1/2'
'-x, -y, -z'
'x, -y, z-1/2'
'-x+1/2, -y+1/2, -z'
'x+1/2, -y+1/2, z-1/2'

loop_
_atom_site_label
_atom_site_type_symbol
_atom_site_fract_x
_atom_site_fract_y
_atom_site_fract_z
_atom_site_U_iso_or_equiv
_atom_site_adp_type
_atom_site_occupancy
_atom_site_site_symmetry_order
_atom_site_calc_flag
_atom_site_refinement_flags_posn
_atom_site_refinement_flags_adp
_atom_site_refinement_flags_occupancy
_atom_site_disorder_assembly
_atom_site_disorder_group
Zn1 Zn 1.00850(2) 1.06046(2) 0.33379(2) 0.02407(11) Uani 1 1 d . . . . .
O1A O 0.90717(10) 1.06124(11) 0.21268(14) 0.0447(5) Uani 1 1 d . . . . .
O2A O 0.88147(10) 1.05696(10) 0.08318(14) 0.0399(5) Uani 1 1 d . . . . .
C1A C 0.86349(15) 1.05555(14) 0.1359(2) 0.0357(7) Uani 1 1 d . . . . .
C2A C 0.78730(15) 1.04563(16) 0.1059(2) 0.0382(7) Uani 1 1 d . . . . .
C3A C 0.76813(17) 1.0423(2) 0.1630(2) 0.0623(11) Uani 1 1 d . . . . .
H19 H 0.8026 1.0467 0.2196 0.075 Uiso 1 1 calc R U . . .
C4A C 0.69784(18) 1.0325(2) 0.1365(2) 0.0685(12) Uani 1 1 d . . . . .
H20 H 0.6857 1.0315 0.1758 0.082 Uiso 1 1 calc R U . . .
C5A C 0.64574(16) 1.02435(19) 0.0539(2) 0.0473(8) Uani 1 1 d . . . . .
C6A C 0.66518(16) 1.0281(2) -0.0029(2) 0.0568(10) Uani 1 1 d . . . . .
H22 H 0.6307 1.0233 -0.0595 0.068 Uiso 1 1 calc R U . . .
C7A C 0.73530(16) 1.0391(2) 0.0229(2) 0.0523(9) Uani 1 1 d . . . . .
H23 H 0.7472 1.0420 -0.0166 0.063 Uiso 1 1 calc R U . . .
C8A C 0.56977(15) 1.01153(18) 0.0260(2) 0.0430(8) Uani 1 1 d . . . . .
C9A C 0.54245(17) 0.94547(18) 0.0052(2) 0.0494(9) Uani 1 1 d . . . . .
C10A C 0.52841(17) 1.06655(18) 0.0216(2) 0.0480(8) Uani 1 1 d . . . . .
C11A C 0.5895(2) 0.8860(2) 0.0127(3) 0.0859(15) Uani 1 1 d . . . . .
H28A H 0.5805 0.8755 -0.0412 0.129 Uiso 1 1 calc R U . . .
H28B H 0.5791 0.8465 0.0343 0.129 Uiso 1 1 calc R U . . .
H28C H 0.6385 0.8985 0.0500 0.129 Uiso 1 1 calc R U . . .
C12A C 0.5582(2) 1.1382(2) 0.0421(3) 0.0706(12) Uani 1 1 d . . . . .
H26A H 0.6028 1.1390 0.0463 0.106 Uiso 1 1 calc R U . . .
H26B H 0.5652 1.1523 0.0942 0.106 Uiso 1 1 calc R U . . .
H26C H 0.5255 1.1690 -0.0013 0.106 Uiso 1 1 calc R U . . .
O1B O 1.00663(11) 0.95880(10) 0.31270(14) 0.0384(5) Uani 1 1 d . . . . .
O2B O 0.99319(10) 0.16229(9) 0.18693(13) 0.0339(5) Uani 1 1 d . . . . .
C1B C 1.0000 0.92922(19) 0.2500 0.0337(9) Uani 1 2 d S T P . .
C2B C 1.0000 0.85250(19) 0.2500 0.0368(10) Uani 1 2 d S T P . .
C3B C 1.0038(2) 0.81614(16) 0.3152(2) 0.0501(9) Uani 1 1 d . . . . .
H3 H 1.0063 0.8396 0.3591 0.060 Uiso 1 1 calc R U . . .
C4B C 1.0039(2) 0.74575(16) 0.3143(2) 0.0580(10) Uani 1 1 d . . . . .
H4 H 1.0066 0.7220 0.3582 0.070 Uiso 1 1 calc R U . . .
C5B C 1.0000 0.7090(2) 0.2500 0.0451(11) Uani 1 2 d S T P . .
C6B C 1.0000 0.6320(2) 0.2500 0.0420(11) Uani 1 2 d S T P . .
C7B C 1.06147(18) 0.59641(15) 0.2688(2) 0.0436(8) Uani 1 1 d . . . . .
C8B C 1.06101(17) 0.52462(15) 0.2672(2) 0.0392(7) Uani 1 1 d . . . . .
C9B C 1.0000 0.4891(2) 0.2500 0.0373(10) Uani 1 2 d S T P . .
C10B C 1.1284(2) 0.63542(18) 0.2928(3) 0.0671(11) Uani 1 1 d . . . . .
H8A H 1.1661 0.6224 0.3481 0.101 Uiso 1 1 calc R U . . .
H8B H 1.1198 0.6839 0.2913 0.101 Uiso 1 1 calc R U . . .
H8C H 1.1418 0.6247 0.2542 0.101 Uiso 1 1 calc R U . . .
C11B C 1.1258(2) 0.48556(18) 0.2843(3) 0.0582(10) Uani 1 1 d . . . . .
H10A H 1.1245 0.4810 0.2335 0.087 Uiso 1 1 calc R U . . .
H10B H 1.1262 0.4408 0.3056 0.087 Uiso 1 1 calc R U . . .
H10C H 1.1680 0.5101 0.3247 0.087 Uiso 1 1 calc R U . . .
C12B C 1.0000 0.4126(2) 0.2500 0.0371(10) Uani 1 2 d S T P . .
C13B C 0.99510(19) 0.37558(15) 0.1848(2) 0.0459(8) Uani 1 1 d . . . . .
H13 H 0.9919 0.3990 0.1405 0.055 Uiso 1 1 calc R U . . .
C14B C 0.99490(18) 0.30494(15) 0.1848(2) 0.0427(8) Uani 1 1 d . . . . .
H14 H 0.9913 0.2814 0.1403 0.051 Uiso 1 1 calc R U . . .
C15B C 1.0000 0.26832(19) 0.2500 0.0338(9) Uani 1 2 d S T P . .
C16B C 1.0000 0.19132(19) 0.2500 0.0299(8) Uani 1 2 d S T P . .
N1C N 0.95629(12) 1.05890(11) 0.39196(15) 0.0306(5) Uani 1 1 d . . . . .
N2C N 0.88815(13) 1.09360(13) 0.43436(16) 0.0364(6) Uani 1 1 d . . . . .
C1C C 0.93087(15) 1.11224(15) 0.40851(19) 0.0363(7) Uani 1 1 d . . . . .
H29 H 0.9410 1.1575 0.4031 0.044 Uiso 1 1 calc R U . . .
C2C C 0.88712(18) 1.02323(17) 0.4344(2) 0.0494(9) Uani 1 1 d . . . . .
H30 H 0.8625 0.9953 0.4498 0.059 Uiso 1 1 calc R U . . .
C3C C 0.92857(17) 1.00238(15) 0.4078(2) 0.0433(8) Uani 1 1 d . . . . .
H31 H 0.9372 0.9569 0.4011 0.052 Uiso 1 1 calc R U . . .
C4C C 0.84931(16) 1.13888(16) 0.4545(2) 0.0382(7) Uani 1 1 d . . . . .
C5C C 0.8280(2) 1.20100(19) 0.4178(3) 0.0734(13) Uani 1 1 d . . . . .
H33 H 0.8391 1.2147 0.3796 0.088 Uiso 1 1 calc R U . . .
C6C C 0.7898(2) 1.24457(19) 0.4364(3) 0.0729(13) Uani 1 1 d . . . . .
H34 H 0.7763 1.2874 0.4109 0.088 Uiso 1 1 calc R U . . .
C7C C 0.77138(15) 1.22669(16) 0.4909(2) 0.0414(8) Uani 1 1 d . . . . .
C8C C 0.7933(2) 1.1632(2) 0.5272(3) 0.0793(15) Uani 1 1 d . . . . .
H36 H 0.7816 1.1491 0.5648 0.095 Uiso 1 1 calc R U . . .
C9C C 0.8325(2) 1.1192(2) 0.5100(3) 0.0725(13) Uani 1 1 d . . . . .
H37 H 0.8471 1.0767 0.5361 0.087 Uiso 1 1 calc R U . . .
O1D O 0.5597(5) 0.3132(4) 0.0449(5) 0.230(4) Uani 1 1 d D U . . .
N1D N 0.6793(5) 0.3059(4) 0.1124(6) 0.191(3) Uani 1 1 d D U . . .
C1D C 0.6157(6) 0.3138(4) 0.0452(6) 0.164(4) Uani 1 1 d D U . . .
H38 H 0.6118 0.3202 -0.0053 0.197 Uiso 1 1 calc R U . . .
C2D C 0.6846(6) 0.2992(5) 0.1923(6) 0.232(5) Uani 1 1 d D U . . .
H39A H 0.7150 0.2607 0.2237 0.278 Uiso 1 1 calc R U . . .
H39B H 0.6379 0.2912 0.1824 0.278 Uiso 1 1 calc R U . . .
C3D C 0.7154(9) 0.3647(6) 0.2405(8) 0.385(12) Uani 1 1 d D U . . .
H40A H 0.7009 0.3724 0.2788 0.577 Uiso 1 1 d R U . . .
H40B H 0.7012 0.4031 0.2032 0.577 Uiso 1 1 d R U . . .
H40C H 0.7661 0.3597 0.2711 0.577 Uiso 1 1 d R U . . .
C4D C 0.7482(9) 0.3102(8) 0.1203(15) 0.379(12) Uani 1 1 d D U . . .
H41A H 0.7411 0.3258 0.0681 0.454 Uiso 1 1 calc R U . . .
H41B H 0.7787 0.3430 0.1635 0.454 Uiso 1 1 calc R U . . .
C5D C 0.7812(10) 0.2435(9) 0.1413(17) 0.484(18) Uani 1 1 d D U . . .
H42A H 0.8262 0.2462 0.1465 0.726 Uiso 1 1 calc R U . . .
H42B H 0.7885 0.2285 0.1932 0.726 Uiso 1 1 calc R U . . .
H42C H 0.7510 0.2114 0.0981 0.726 Uiso 1 1 calc R U . . .

loop_
_atom_site_aniso_label
_atom_site_aniso_U_11
_atom_site_aniso_U_22
_atom_site_aniso_U_33
_atom_site_aniso_U_23
_atom_site_aniso_U_13
_atom_site_aniso_U_12
Zn1 0.02747(17) 0.01801(17) 0.03628(19) 0.00097(13) 0.02354(15) 0.00177(13)
O1A 0.0255(10) 0.0525(14) 0.0474(14) -0.0064(11) 0.0144(11) -0.0053(10)
O2A 0.0291(10) 0.0447(13) 0.0527(14) -0.0067(10) 0.0267(11) -0.0052(9)
C1A 0.0269(14) 0.0308(16) 0.053(2) -0.0037(14) 0.0243(15) -0.0031(12)
C2A 0.0268(15) 0.0488(19) 0.0426(18) -0.0043(14) 0.0212(15) -0.0037(13)
C3A 0.0305(17) 0.121(4) 0.0328(19) -0.004(2) 0.0154(15) -0.0125(19)
C4A 0.0357(18) 0.135(4) 0.043(2) -0.007(2) 0.0264(18) -0.017(2)
C5A 0.0266(15) 0.073(2) 0.046(2) -0.0056(17) 0.0223(15) -0.0052(16)
C6A 0.0259(16) 0.102(3) 0.0381(19) -0.0074(19) 0.0148(15) -0.0055(18)
C7A 0.0301(16) 0.093(3) 0.0398(19) -0.0036(18) 0.0228(16) -0.0045(17)
C8A 0.0243(14) 0.068(2) 0.0380(18) -0.0035(16) 0.0177(14) -0.0042(15)
C9A 0.0334(16) 0.063(2) 0.056(2) -0.0062(18) 0.0270(17) -0.0009(16)
C10A 0.0311(15) 0.064(2) 0.051(2) -0.0105(17) 0.0234(16) -0.0091(16)
C11A 0.046(2) 0.077(3) 0.134(4) -0.019(3) 0.048(3) 0.003(2)
C12A 0.053(2) 0.072(3) 0.089(3) -0.016(2) 0.040(2) -0.011(2)
O1B 0.0598(14) 0.0188(10) 0.0540(14) -0.0020(9) 0.0422(12) -0.0011(9)
O2B 0.0479(12) 0.0192(10) 0.0404(12) -0.0012(8) 0.0278(11) -0.0005(8)
C1B 0.042(2) 0.021(2) 0.051(3) 0.000 0.033(2) 0.000
C2B 0.052(3) 0.0171(19) 0.052(3) 0.000 0.035(2) 0.000
C3B 0.089(3) 0.0231(16) 0.054(2) -0.0026(15) 0.050(2) -0.0011(17)
C4B 0.108(3) 0.0259(17) 0.056(2) 0.0049(15) 0.055(2) -0.0005(18)
C5B 0.064(3) 0.020(2) 0.053(3) 0.000 0.033(3) 0.000
C6B 0.064(3) 0.016(2) 0.043(3) 0.000 0.028(2) 0.000
C7B 0.057(2) 0.0256(16) 0.047(2) 0.0031(14) 0.0280(17) -0.0027(15)
C8B 0.0543(19) 0.0249(16) 0.0393(18) 0.0036(13) 0.0261(16) 0.0022(14)
C9B 0.059(3) 0.020(2) 0.034(2) 0.000 0.026(2) 0.000
C10B 0.068(2) 0.037(2) 0.089(3) -0.002(2) 0.038(2) -0.0128(18)
C11B 0.068(2) 0.040(2) 0.078(3) 0.0082(18) 0.047(2) 0.0078(18)
C12B 0.056(3) 0.019(2) 0.036(2) 0.000 0.024(2) 0.000
C13B 0.081(2) 0.0209(15) 0.043(2) 0.0056(13) 0.038(2) 0.0027(15)
C14B 0.071(2) 0.0234(16) 0.0373(18) 0.0008(13) 0.0321(18) 0.0039(15)
C15B 0.046(2) 0.0183(19) 0.037(2) 0.000 0.023(2) 0.000
C16B 0.034(2) 0.021(2) 0.035(2) 0.000 0.0192(19) 0.000
N1C 0.0356(12) 0.0265(12) 0.0421(14) 0.0029(10) 0.0293(12) 0.0056(10)
N2C 0.0383(13) 0.0370(14) 0.0517(16) 0.0005(12) 0.0359(13) 0.0046(11)
C1C 0.0425(17) 0.0291(16) 0.053(2) -0.0013(14) 0.0363(16) 0.0001(13)
C2C 0.064(2) 0.0377(19) 0.080(3) 0.0078(17) 0.060(2) 0.0031(16)
C3C 0.0556(19) 0.0283(16) 0.069(2) 0.0053(15) 0.0492(19) 0.0055(14)
C4C 0.0380(16) 0.0407(18) 0.0497(19) -0.0018(15) 0.0328(16) 0.0058(14)
C5C 0.112(3) 0.050(2) 0.126(4) 0.020(2) 0.108(3) 0.022(2)
C6C 0.109(3) 0.038(2) 0.135(4) 0.016(2) 0.108(3) 0.020(2)
C7C 0.0360(16) 0.0474(19) 0.052(2) -0.0079(16) 0.0313(16) 0.0047(15)
C8C 0.109(3) 0.095(3) 0.084(3) 0.039(2) 0.085(3) 0.058(3)
C9C 0.099(3) 0.074(3) 0.087(3) 0.036(2) 0.078(3) 0.051(2)
O1D 0.207(8) 0.252(8) 0.196(7) 0.069(6) 0.088(7) 0.076(7)
N1D 0.152(7) 0.204(8) 0.139(7) 0.042(6) 0.029(6) -0.008(6)
C1D 0.202(11) 0.109(6) 0.157(9) 0.031(6) 0.082(10) -0.012(7)
C2D 0.241(11) 0.192(10) 0.120(8) 0.051(7) 0.008(8) -0.024(8)
C3D 0.52(3) 0.174(12) 0.176(11) 0.008(8) 0.010(15) -0.034(14)
C4D 0.295(18) 0.230(14) 0.69(4) 0.07(2) 0.32(2) -0.070(12)
C5D 0.49(3) 0.272(19) 0.97(5) 0.08(3) 0.58(4) 0.088(19)

loop_
_atom_type_symbol
_atom_type_description
_atom_type_scat_dispersion_real
_atom_type_scat_dispersion_imag
_atom_type_scat_source
C C 0.0033 0.0016 'International Tables Vol C Tables 4.2.6.8 and 6.1.1.4'
H H 0.0000 0.0000 'International Tables Vol C Tables 4.2.6.8 and 6.1.1.4'
N N 0.0061 0.0033 'International Tables Vol C Tables 4.2.6.8 and 6.1.1.4'
O O 0.0106 0.0060 'International Tables Vol C Tables 4.2.6.8 and 6.1.1.4'
Zn Zn 0.2839 1.4301 'International Tables Vol C Tables 4.2.6.8 and 6.1.1.4'

loop_
_geom_angle_atom_site_label_1
_geom_angle_atom_site_label_2
_geom_angle_atom_site_label_3
_geom_angle
_geom_angle_site_symmetry_1
_geom_angle_site_symmetry_3
N1C Zn1 O1B 98.11(8) . .
N1C Zn1 O2B 99.76(8) . 2_765
O1B Zn1 O2B 158.32(8) . 2_765
N1C Zn1 O2A 112.61(9) . 2_755
O1B Zn1 O2A 90.40(8) . 2_755
O2B Zn1 O2A 93.97(8) 2_765 2_755
N1C Zn1 O1A 90.15(9) . .
O1B Zn1 O1A 84.20(9) . .
O2B Zn1 O1A 83.57(8) 2_765 .
O2A Zn1 O1A 157.16(8) 2_755 .
N1C Zn1 Zn1 144.62(7) . 2_755
O1B Zn1 Zn1 79.08(6) . 2_755
O2B Zn1 Zn1 79.24(6) 2_765 2_755
O2A Zn1 Zn1 102.71(6) 2_755 2_755
O1A Zn1 Zn1 54.49(6) . 2_755
C1A O1A Zn1 160.02(19) . .
C1A O2A Zn1 98.81(18) . 2_755
O1A C1A O2A 123.0(3) . .
O1A C1A C2A 117.6(3) . .
O2A C1A C2A 119.4(3) . .
C7A C2A C3A 118.5(3) . .
C7A C2A C1A 122.0(3) . .
C3A C2A C1A 119.4(3) . .
C2A C3A C4A 120.3(3) . .
C5A C4A C3A 121.7(3) . .
C4A C5A C6A 117.7(3) . .
C4A C5A C8A 121.2(3) . .
C6A C5A C8A 121.0(3) . .
C5A C6A C7A 121.0(3) . .
C2A C7A C6A 120.7(3) . .
C9A C8A C10A 121.4(3) . .
C9A C8A C5A 119.6(3) . .
C10A C8A C5A 119.0(3) . .
C8A C9A C10A 119.8(3) . 5_675
C8A C9A C11A 120.3(3) . .
C10A C9A C11A 119.9(3) 5_675 .
C8A C10A C9A 118.8(3) . 5_675
C8A C10A C12A 120.8(3) . .
C9A C10A C12A 120.4(3) 5_675 .
C1B O1B Zn1 128.0(2) . .
C16B O2B Zn1 127.3(2) . 2_745
O1B C1B O1B 125.8(4) . 2_755
O1B C1B C2B 117.12(18) . .
O1B C1B C2B 117.11(18) 2_755 .
C3B C2B C3B 119.0(4) . 2_755
C3B C2B C1B 120.51(19) . .
C3B C2B C1B 120.51(19) 2_755 .
C4B C3B C2B 119.8(3) . .
C3B C4B C5B 121.8(3) . .
C4B C5B C4B 117.8(4) . 2_755
C4B C5B C6B 121.1(2) . .
C4B C5B C6B 121.1(2) 2_755 .
C7B C6B C7B 120.9(4) . 2_755
C7B C6B C5B 119.57(19) . .
C7B C6B C5B 119.57(19) 2_755 .
C8B C7B C6B 119.6(3) . .
C8B C7B C10B 120.1(3) . .
C6B C7B C10B 120.3(3) . .
C7B C8B C9B 119.5(3) . .
C7B C8B C11B 120.3(3) . .
C9B C8B C11B 120.3(3) . .
C8B C9B C8B 121.0(4) 2_755 .
C8B C9B C12B 119.50(18) 2_755 .
C8B C9B C12B 119.50(18) . .
C13B C12B C13B 117.6(4) 2_755 .
C13B C12B C9B 121.18(19) 2_755 .
C13B C12B C9B 121.18(19) . .
C14B C13B C12B 121.1(3) . .
C13B C14B C15B 121.0(3) . .
C14B C15B C14B 118.1(4) 2_755 .
C14B C15B C16B 120.97(18) 2_755 .
C14B C15B C16B 120.97(18) . .
O2B C16B O2B 126.8(4) . 2_755
O2B C16B C15B 116.58(18) . .
O2B C16B C15B 116.58(18) 2_755 .
C1C N1C C3C 105.8(2) . .
C1C N1C Zn1 125.94(18) . .
C3C N1C Zn1 127.17(18) . .
C1C N2C C2C 106.6(2) . .
C1C N2C C4C 126.4(3) . .
C2C N2C C4C 127.0(2) . .
N1C C1C N2C 111.6(2) . .
C3C C2C N2C 106.6(2) . .
C2C C3C N1C 109.3(3) . .
C5C C4C C9C 119.3(3) . .
C5C C4C N2C 120.4(3) . .
C9C C4C N2C 120.3(3) . .
C4C C5C C6C 120.6(3) . .
C7C C6C C5C 122.1(3) . .
C6C C7C C8C 116.4(3) . .
C6C C7C C7C 121.7(4) . 7_676
C8C C7C C7C 121.9(4) . 7_676
C7C C8C C9C 122.3(3) . .
C4C C9C C8C 119.5(3) . .
C1D N1D C4D 128.1(13) . .
C1D N1D C2D 117.2(9) . .
C4D N1D C2D 114.4(12) . .
O1D C1D N1D 123.9(11) . .
N1D C2D C3D 108.1(10) . .
C5D C4D N1D 109.3(11) . .

loop_
_geom_bond_atom_site_label_1
_geom_bond_atom_site_label_2
_geom_bond_distance
_geom_bond_site_symmetry_2
Zn1 N1C 2.008(2) .
Zn1 O1B 2.0161(19) .
Zn1 O2B 2.0182(18) 2_765
Zn1 O2A 2.085(2) 2_755
Zn1 O1A 2.188(2) .
Zn1 Zn1 3.0133(6) 2_755
O1A C1A 1.249(4) .
O2A C1A 1.274(4) .
O2A Zn1 2.085(2) 2_755
C1A C2A 1.490(4) .
C2A C7A 1.370(4) .
C2A C3A 1.375(4) .
C3A C4A 1.382(4) .
C4A C5A 1.368(5) .
C5A C6A 1.377(4) .
C5A C8A 1.504(4) .
C6A C7A 1.385(4) .
C8A C9A 1.386(5) .
C8A C10A 1.390(5) .
C9A C10A 1.399(4) 5_675
C9A C11A 1.519(5) .
C10A C9A 1.399(4) 5_675
C10A C12A 1.503(5) .
O1B C1B 1.264(3) .
O2B C16B 1.263(2) .
O2B Zn1 2.0181(18) 2_745
C1B O1B 1.264(3) 2_755
C1B C2B 1.494(5) .
C2B C3B 1.395(4) .
C2B C3B 1.395(4) 2_755
C3B C4B 1.371(4) .
C4B C5B 1.383(4) .
C5B C4B 1.383(4) 2_755
C5B C6B 1.500(5) .
C6B C7B 1.404(4) .
C6B C7B 1.404(4) 2_755
C7B C8B 1.398(4) .
C7B C10B 1.515(5) .
C8B C9B 1.404(4) .
C8B C11B 1.511(4) .
C9B C8B 1.403(4) 2_755
C9B C12B 1.491(5) .
C12B C13B 1.390(4) 2_755
C12B C13B 1.390(4) .
C13B C14B 1.376(4) .
C14B C15B 1.385(3) .
C15B C14B 1.385(3) 2_755
C15B C16B 1.499(5) .
C16B O2B 1.263(2) 2_755
N1C C1C 1.305(3) .
N1C C3C 1.377(3) .
N2C C1C 1.346(3) .
N2C C2C 1.370(4) .
N2C C4C 1.433(3) .
C2C C3C 1.344(4) .
C4C C5C 1.349(5) .
C4C C9C 1.360(4) .
C5C C6C 1.384(4) .
C6C C7C 1.359(5) .
C7C C8C 1.371(5) .
C7C C7C 1.494(5) 7_676
C8C C9C 1.391(4) .
O1D C1D 1.254(9) .
N1D C1D 1.307(8) .
N1D C4D 1.472(12) .
N1D C2D 1.473(10) .
C2D C3D 1.503(12) .
C4D C5D 1.440(14) .
